data_4312313
loop_
_publ_author_name
'Donald J. Darensbourg'
'Cesar G. Ortiz'
'Jason C. Yarbrough'

_publ_section_title
;
 Synthesis and Structures of Nickel and Palladium Salicylaldiminato
 1,3,5-Triaza-7-phosphaadamantane (PTA) Complexes
;
_journal_name_full 'Inorganic Chemistry'
_journal_page_first 6915
_journal_page_last 6922
_journal_paper_doi 10.1021/ic0341284
_journal_volume 42
_journal_year 2003
_chemical_formula_sum 'C26 H35 Cl2 N4 Ni O P'
_chemical_formula_weight 580.16
_chemical_name_systematic
; 
 ? 
;
_space_group_IT_number 14
_symmetry_cell_setting monoclinic
_symmetry_space_group_name_Hall '-P 2ybc'
_symmetry_space_group_name_H-M 'P 1 21/c 1'
_atom_sites_solution_hydrogens geom
_atom_sites_solution_primary direct
_atom_sites_solution_secondary difmap
_audit_creation_method SHELXL-97
_cell_angle_alpha 90.00
_cell_angle_beta 108.203(11)
_cell_angle_gamma 90.00
_cell_formula_units_Z 4
_cell_length_a 12.1482(15)
_cell_length_b 15.4883(19)
_cell_length_c 15.3461(14)
_cell_measurement_temperature 110(2)
_cell_volume 2742.9(6)
_computing_cell_refinement 'Bruker SMART'
_computing_data_collection 'Bruker SMART'
_computing_data_reduction 'Bruker SHELXTL'
_computing_molecular_graphics 'Bruker SHELXTL'
_computing_publication_material 'Bruker SHELXTL'
_computing_structure_refinement 'SHELXL-97 (Sheldrick, 1997)'
_computing_structure_solution 'SHELXS-97 (Sheldrick, 1990)'
_diffrn_ambient_temperature 110(2)
_diffrn_measured_fraction_theta_full 0.767
_diffrn_measured_fraction_theta_max 0.767
_diffrn_measurement_device_type 'CCD area detector'
_diffrn_measurement_method 'phi and omega scans'
_diffrn_radiation_monochromator graphite
_diffrn_radiation_source 'fine-focus sealed tube'
_diffrn_radiation_type MoK\a
_diffrn_radiation_wavelength 0.71073
_diffrn_reflns_av_R_equivalents 0.0414
_diffrn_reflns_av_sigmaI/netI 0.1010
_diffrn_reflns_limit_h_max 12
_diffrn_reflns_limit_h_min -16
_diffrn_reflns_limit_k_max 20
_diffrn_reflns_limit_k_min -8
_diffrn_reflns_limit_l_max 18
_diffrn_reflns_limit_l_min -18
_diffrn_reflns_number 7142
_diffrn_reflns_theta_full 28.22
_diffrn_reflns_theta_max 28.22
_diffrn_reflns_theta_min 1.92
_exptl_absorpt_coefficient_mu 0.987
_exptl_absorpt_correction_type none
_exptl_crystal_density_diffrn 1.405
_exptl_crystal_density_method 'not measured'
_exptl_crystal_F_000 1216
_refine_diff_density_max 1.345
_refine_diff_density_min -0.404
_refine_diff_density_rms 0.116
_refine_ls_extinction_method none
_refine_ls_goodness_of_fit_ref 0.893
_refine_ls_hydrogen_treatment mixed
_refine_ls_matrix_type full
_refine_ls_number_parameters 321
_refine_ls_number_reflns 5194
_refine_ls_number_restraints 0
_refine_ls_restrained_S_all 0.893
_refine_ls_R_factor_all 0.1072
_refine_ls_R_factor_gt 0.0573
_refine_ls_shift/su_max 0.007
_refine_ls_shift/su_mean 0.001
_refine_ls_structure_factor_coef Fsqd
_refine_ls_weighting_details 'calc w=1/[\s^2^(Fo^2^)+(0.0729P)^2^+0.0000P] where P=(Fo^2^+2Fc^2^)/3'
_refine_ls_weighting_scheme calc
_refine_ls_wR_factor_gt 0.1250
_refine_ls_wR_factor_ref 0.1480
_reflns_number_gt 2908
_reflns_number_total 5194
_reflns_threshold_expression >2sigma(I)
_cod_data_source_file ic0341284si20030205_021052_5.cif
_cod_data_source_block Structure5d
_cod_depositor_comments
;
The following automatic conversions were performed:

'_symmetry_cell_setting' value 'Monoclinic' changed to 'monoclinic'
according to the built-in table from CIF Core dictionary named
'cif_core.dic' version 2.4.1 from 2010-06-29.

Automatic conversion script
Id: cif_fix_values 1646 2011-03-28 12:23:43Z adriana 
;
_cod_original_cell_volume 2742.9(5)
_cod_database_code 4312313

loop_
_symmetry_equiv_pos_as_xyz
'x, y, z'
'-x, y+1/2, -z+1/2'
'-x, -y, -z'
'x, -y-1/2, z-1/2'

loop_
_atom_site_label
_atom_site_type_symbol
_atom_site_fract_x
_atom_site_fract_y
_atom_site_fract_z
_atom_site_U_iso_or_equiv
_atom_site_adp_type
_atom_site_occupancy
_atom_site_symmetry_multiplicity
_atom_site_calc_flag
_atom_site_refinement_flags
_atom_site_disorder_assembly
_atom_site_disorder_group
Ni1 Ni 0.75956(5) 0.12649(4) 0.94021(4) 0.02504(19) Uani 1 1 d . . .
Cl1 Cl 1.14271(10) 0.14830(8) 1.14991(10) 0.0425(4) Uani 1 1 d . . .
Cl2 Cl 1.19727(12) 0.45895(9) 1.01164(11) 0.0543(4) Uani 1 1 d . . .
P1 P 0.77759(10) 0.03177(7) 1.04510(9) 0.0249(3) Uani 1 1 d . . .
N1 N 0.7479(3) 0.2232(2) 0.8579(2) 0.0207(9) Uani 1 1 d . . .
N2 N 0.9208(3) -0.0800(2) 1.1711(3) 0.0307(10) Uani 1 1 d . . .
N3 N 0.7097(3) -0.1056(2) 1.1313(3) 0.0332(10) Uani 1 1 d . . .
N4 N 0.7995(3) 0.0186(2) 1.2298(3) 0.0306(10) Uani 1 1 d . . .
O1 O 0.9155(2) 0.15221(19) 1.0105(2) 0.0275(8) Uani 1 1 d . . .
C1 C 0.6031(4) 0.0874(3) 0.8839(3) 0.0358(13) Uani 1 1 d . . .
H1A H 0.6010 0.0255 0.8856 0.054 Uiso 1 1 calc R . .
H1B H 0.5760 0.1067 0.8214 0.054 Uiso 1 1 calc R . .
H1C H 0.5542 0.1105 0.9168 0.054 Uiso 1 1 calc R . .
C2 C 0.8250(4) 0.2835(3) 0.8723(3) 0.0265(11) Uani 1 1 d . . .
H2 H 0.8076 0.3295 0.8312 0.032 Uiso 1 1 calc R . .
C3 C 0.9346(4) 0.2885(3) 0.9441(3) 0.0247(11) Uani 1 1 d . . .
C4 C 1.0037(4) 0.3616(3) 0.9460(4) 0.0313(12) Uani 1 1 d . . .
H4 H 0.9755 0.4062 0.9044 0.038 Uiso 1 1 calc R . .
C5 C 1.1120(4) 0.3678(3) 1.0083(4) 0.0321(12) Uani 1 1 d . . .
C6 C 1.1555(4) 0.3017(3) 1.0710(3) 0.0293(12) Uani 1 1 d . . .
H6 H 1.2294 0.3060 1.1131 0.035 Uiso 1 1 calc R . .
C7 C 1.0890(4) 0.2306(3) 1.0702(3) 0.0287(11) Uani 1 1 d . . .
C8 C 0.9758(4) 0.2207(3) 1.0080(3) 0.0215(10) Uani 1 1 d . . .
C9 C 0.6546(4) 0.2334(3) 0.7719(3) 0.0244(11) Uani 1 1 d . . .
C10 C 0.6667(4) 0.1925(3) 0.6942(3) 0.0249(11) Uani 1 1 d . . .
C11 C 0.5775(4) 0.2029(3) 0.6126(4) 0.0345(13) Uani 1 1 d . . .
H11 H 0.5828 0.1757 0.5600 0.041 Uiso 1 1 calc R . .
C12 C 0.4806(4) 0.2526(3) 0.6071(4) 0.0346(12) Uani 1 1 d . . .
H12 H 0.4228 0.2593 0.5511 0.041 Uiso 1 1 calc R . .
C13 C 0.4698(4) 0.2920(3) 0.6843(3) 0.0308(12) Uani 1 1 d . . .
H13 H 0.4047 0.3254 0.6801 0.037 Uiso 1 1 calc R . .
C14 C 0.5563(4) 0.2824(3) 0.7696(3) 0.0262(11) Uani 1 1 d . . .
C15 C 0.5416(4) 0.3259(3) 0.8543(3) 0.0280(11) Uani 1 1 d . . .
H15 H 0.5962 0.2987 0.9083 0.034 Uiso 1 1 calc R . .
C16 C 0.5735(4) 0.4212(3) 0.8554(4) 0.0397(14) Uani 1 1 d . . .
H16A H 0.6513 0.4266 0.8532 0.060 Uiso 1 1 calc R . .
H16B H 0.5682 0.4474 0.9106 0.060 Uiso 1 1 calc R . .
H16C H 0.5212 0.4495 0.8031 0.060 Uiso 1 1 calc R . .
C17 C 0.4199(4) 0.3147(3) 0.8616(4) 0.0339(12) Uani 1 1 d . . .
H17A H 0.3648 0.3428 0.8107 0.051 Uiso 1 1 calc R . .
H17B H 0.4167 0.3401 0.9179 0.051 Uiso 1 1 calc R . .
H17C H 0.4018 0.2544 0.8610 0.051 Uiso 1 1 calc R . .
C18 C 0.7711(4) 0.1376(3) 0.6972(4) 0.0322(12) Uani 1 1 d . . .
H18 H 0.8317 0.1497 0.7553 0.039 Uiso 1 1 calc R . .
C19 C 0.8202(4) 0.1593(3) 0.6192(4) 0.0378(13) Uani 1 1 d . . .
H19A H 0.7650 0.1434 0.5616 0.057 Uiso 1 1 calc R . .
H19B H 0.8909 0.1279 0.6277 0.057 Uiso 1 1 calc R . .
H19C H 0.8354 0.2201 0.6195 0.057 Uiso 1 1 calc R . .
C20 C 0.7415(5) 0.0414(3) 0.6962(4) 0.0498(16) Uani 1 1 d . . .
H20A H 0.7124 0.0289 0.7463 0.075 Uiso 1 1 calc R . .
H20B H 0.8099 0.0078 0.7025 0.075 Uiso 1 1 calc R . .
H20C H 0.6836 0.0273 0.6393 0.075 Uiso 1 1 calc R . .
C21 C 0.6769(4) -0.0582(3) 1.0435(3) 0.0312(12) Uani 1 1 d . . .
H21A H 0.5991 -0.0355 1.0309 0.037 Uiso 1 1 calc R . .
H21B H 0.6766 -0.0978 0.9944 0.037 Uiso 1 1 calc R . .
C22 C 0.7782(4) 0.0817(3) 1.1543(3) 0.0282(11) Uani 1 1 d . . .
H22A H 0.8378 0.1258 1.1709 0.034 Uiso 1 1 calc R . .
H22B H 0.7042 0.1096 1.1459 0.034 Uiso 1 1 calc R . .
C23 C 0.9140(4) -0.0292(3) 1.0880(3) 0.0282(11) Uani 1 1 d . . .
H23A H 0.9208 -0.0680 1.0403 0.034 Uiso 1 1 calc R . .
H23B H 0.9786 0.0107 1.1018 0.034 Uiso 1 1 calc R . .
C24 C 0.9117(4) -0.0242(3) 1.2460(3) 0.0315(12) Uani 1 1 d . . .
H24A H 0.9275 -0.0587 1.3012 0.038 Uiso 1 1 calc R . .
H24B H 0.9714 0.0198 1.2571 0.038 Uiso 1 1 calc R . .
C25 C 0.8263(4) -0.1433(3) 1.1515(4) 0.0379(13) Uani 1 1 d . . .
H25A H 0.8398 -0.1815 1.2039 0.045 Uiso 1 1 calc R . .
H25B H 0.8285 -0.1781 1.0995 0.045 Uiso 1 1 calc R . .
C26 C 0.7086(4) -0.0483(3) 1.2071(4) 0.0338(13) Uani 1 1 d . . .
H26A H 0.7171 -0.0832 1.2613 0.041 Uiso 1 1 calc R . .
H26B H 0.6336 -0.0201 1.1917 0.041 Uiso 1 1 calc R . .

loop_
_atom_site_aniso_label
_atom_site_aniso_U_11
_atom_site_aniso_U_22
_atom_site_aniso_U_33
_atom_site_aniso_U_23
_atom_site_aniso_U_13
_atom_site_aniso_U_12
Ni1 0.0226(3) 0.0263(3) 0.0250(4) 0.0024(3) 0.0058(3) -0.0014(3)
Cl1 0.0313(7) 0.0396(7) 0.0435(10) 0.0116(6) -0.0072(7) -0.0047(6)
Cl2 0.0516(8) 0.0470(8) 0.0554(11) 0.0078(7) 0.0037(8) -0.0277(7)
P1 0.0242(6) 0.0239(6) 0.0262(9) 0.0005(5) 0.0072(6) -0.0010(5)
N1 0.0153(18) 0.026(2) 0.018(3) 0.0020(16) 0.0009(18) 0.0001(15)
N2 0.032(2) 0.033(2) 0.026(3) 0.0055(19) 0.007(2) 0.0045(18)
N3 0.034(2) 0.038(2) 0.028(3) 0.005(2) 0.009(2) -0.0061(19)
N4 0.028(2) 0.032(2) 0.030(3) 0.0039(19) 0.007(2) 0.0014(18)
O1 0.0216(16) 0.0265(17) 0.033(2) 0.0007(15) 0.0065(16) -0.0028(13)
C1 0.027(3) 0.043(3) 0.035(4) 0.011(3) 0.006(3) -0.009(2)
C2 0.032(3) 0.028(2) 0.022(3) 0.007(2) 0.011(2) 0.003(2)
C3 0.021(2) 0.029(3) 0.021(3) -0.001(2) 0.004(2) -0.0007(19)
C4 0.033(3) 0.026(3) 0.034(4) 0.004(2) 0.010(3) -0.004(2)
C5 0.033(3) 0.035(3) 0.029(4) -0.002(2) 0.011(3) -0.013(2)
C6 0.025(2) 0.038(3) 0.023(3) -0.008(2) 0.005(2) -0.008(2)
C7 0.030(3) 0.032(3) 0.019(3) 0.003(2) -0.001(2) 0.005(2)
C8 0.022(2) 0.028(2) 0.013(3) -0.001(2) 0.004(2) 0.0011(19)
C9 0.023(2) 0.024(2) 0.024(3) 0.007(2) 0.004(2) -0.0017(19)
C10 0.025(2) 0.027(2) 0.021(3) -0.001(2) 0.003(2) -0.002(2)
C11 0.033(3) 0.040(3) 0.031(4) -0.003(2) 0.010(3) 0.002(2)
C12 0.031(3) 0.044(3) 0.021(3) 0.001(2) -0.003(3) 0.005(2)
C13 0.026(3) 0.040(3) 0.023(3) 0.000(2) 0.003(3) 0.007(2)
C14 0.027(3) 0.029(2) 0.023(3) 0.001(2) 0.008(3) -0.002(2)
C15 0.024(2) 0.034(3) 0.021(3) -0.003(2) 0.000(2) 0.000(2)
C16 0.036(3) 0.047(3) 0.039(4) -0.015(3) 0.015(3) -0.010(2)
C17 0.034(3) 0.031(3) 0.040(4) 0.003(2) 0.015(3) 0.000(2)
C18 0.027(3) 0.035(3) 0.033(4) -0.001(2) 0.008(2) 0.007(2)
C19 0.040(3) 0.030(3) 0.048(4) 0.002(3) 0.021(3) 0.006(2)
C20 0.058(4) 0.034(3) 0.070(5) 0.021(3) 0.039(3) 0.012(3)
C21 0.030(3) 0.029(3) 0.032(4) 0.000(2) 0.005(3) -0.003(2)
C22 0.025(2) 0.031(3) 0.025(3) -0.002(2) 0.004(2) 0.002(2)
C23 0.030(3) 0.030(3) 0.028(3) 0.006(2) 0.013(2) 0.003(2)
C24 0.031(3) 0.036(3) 0.020(3) 0.008(2) -0.003(2) -0.002(2)
C25 0.046(3) 0.026(3) 0.042(4) 0.005(2) 0.014(3) 0.000(2)
C26 0.034(3) 0.034(3) 0.035(4) 0.013(2) 0.015(3) 0.005(2)

loop_
_atom_type_symbol
_atom_type_description
_atom_type_scat_dispersion_real
_atom_type_scat_dispersion_imag
_atom_type_scat_source
C C 0.0033 0.0016 'International Tables Vol C Tables 4.2.6.8 and 6.1.1.4'
H H 0.0000 0.0000 'International Tables Vol C Tables 4.2.6.8 and 6.1.1.4'
N N 0.0061 0.0033 'International Tables Vol C Tables 4.2.6.8 and 6.1.1.4'
P P 0.1023 0.0942 'International Tables Vol C Tables 4.2.6.8 and 6.1.1.4'
Cl Cl 0.1484 0.1585 'International Tables Vol C Tables 4.2.6.8 and 6.1.1.4'
Ni Ni 0.3393 1.1124 'International Tables Vol C Tables 4.2.6.8 and 6.1.1.4'
O O 0.0106 0.0060 'International Tables Vol C Tables 4.2.6.8 and 6.1.1.4'

loop_
_geom_angle_atom_site_label_1
_geom_angle_atom_site_label_2
_geom_angle_atom_site_label_3
_geom_angle
_geom_angle_site_symmetry_1
_geom_angle_site_symmetry_3
_geom_angle_publ_flag
O1 Ni1 C1 171.03(17) . . ?
O1 Ni1 N1 93.71(13) . . ?
C1 Ni1 N1 95.17(17) . . ?
O1 Ni1 P1 82.38(10) . . ?
C1 Ni1 P1 88.65(15) . . ?
N1 Ni1 P1 172.58(12) . . ?
C22 P1 C23 98.2(2) . . ?
C22 P1 C21 98.2(2) . . ?
C23 P1 C21 97.8(2) . . ?
C22 P1 Ni1 111.53(16) . . ?
C23 P1 Ni1 119.37(15) . . ?
C21 P1 Ni1 126.53(17) . . ?
C2 N1 C9 113.2(4) . . ?
C2 N1 Ni1 123.2(3) . . ?
C9 N1 Ni1 123.6(3) . . ?
C24 N2 C25 108.0(4) . . ?
C24 N2 C23 111.3(4) . . ?
C25 N2 C23 110.4(4) . . ?
C26 N3 C25 108.6(4) . . ?
C26 N3 C21 110.9(4) . . ?
C25 N3 C21 110.9(4) . . ?
C24 N4 C26 108.1(3) . . ?
C24 N4 C22 110.9(3) . . ?
C26 N4 C22 110.2(4) . . ?
C8 O1 Ni1 128.7(3) . . ?
N1 C2 C3 128.0(4) . . ?
C4 C3 C8 120.3(4) . . ?
C4 C3 C2 117.5(4) . . ?
C8 C3 C2 122.1(4) . . ?
C5 C4 C3 120.6(5) . . ?
C4 C5 C6 120.5(4) . . ?
C4 C5 Cl2 120.8(4) . . ?
C6 C5 Cl2 118.8(4) . . ?
C7 C6 C5 119.5(4) . . ?
C6 C7 C8 122.8(4) . . ?
C6 C7 Cl1 119.5(4) . . ?
C8 C7 Cl1 117.6(3) . . ?
O1 C8 C7 120.5(4) . . ?
O1 C8 C3 123.1(4) . . ?
C7 C8 C3 116.3(4) . . ?
C10 C9 C14 122.5(4) . . ?
C10 C9 N1 117.7(4) . . ?
C14 C9 N1 119.8(4) . . ?
C11 C10 C9 117.2(4) . . ?
C11 C10 C18 120.2(4) . . ?
C9 C10 C18 122.6(4) . . ?
C12 C11 C10 121.9(5) . . ?
C13 C12 C11 120.1(5) . . ?
C12 C13 C14 120.6(4) . . ?
C13 C14 C9 117.6(4) . . ?
C13 C14 C15 119.6(4) . . ?
C9 C14 C15 122.8(4) . . ?
C14 C15 C17 112.8(4) . . ?
C14 C15 C16 109.9(4) . . ?
C17 C15 C16 110.9(4) . . ?
C10 C18 C20 110.8(4) . . ?
C10 C18 C19 112.2(4) . . ?
C20 C18 C19 110.7(4) . . ?
N3 C21 P1 111.9(3) . . ?
N4 C22 P1 112.8(3) . . ?
N2 C23 P1 112.5(3) . . ?
N4 C24 N2 115.3(4) . . ?
N2 C25 N3 114.6(4) . . ?
N3 C26 N4 114.9(4) . . ?

loop_
_geom_bond_atom_site_label_1
_geom_bond_atom_site_label_2
_geom_bond_distance
_geom_bond_site_symmetry_2
_geom_bond_publ_flag
Ni1 O1 1.907(3) . ?
Ni1 C1 1.923(4) . ?
Ni1 N1 1.936(4) . ?
Ni1 P1 2.1381(14) . ?
Cl1 C7 1.746(5) . ?
Cl2 C5 1.742(5) . ?
P1 C22 1.843(5) . ?
P1 C23 1.841(4) . ?
P1 C21 1.849(4) . ?
N1 C2 1.293(5) . ?
N1 C9 1.456(5) . ?
N2 C24 1.469(6) . ?
N2 C25 1.467(6) . ?
N2 C23 1.479(5) . ?
N3 C26 1.467(6) . ?
N3 C25 1.473(6) . ?
N3 C21 1.476(6) . ?
N4 C24 1.466(5) . ?
N4 C26 1.475(6) . ?
N4 C22 1.475(6) . ?
O1 C8 1.296(5) . ?
C2 C3 1.441(6) . ?
C3 C4 1.404(6) . ?
C3 C8 1.417(6) . ?
C4 C5 1.367(7) . ?
C5 C6 1.391(6) . ?
C6 C7 1.364(6) . ?
C7 C8 1.417(6) . ?
C9 C10 1.398(6) . ?
C9 C14 1.405(6) . ?
C10 C11 1.386(6) . ?
C10 C18 1.516(6) . ?
C11 C12 1.387(6) . ?
C12 C13 1.375(6) . ?
C13 C14 1.407(6) . ?
C14 C15 1.523(6) . ?
C15 C17 1.527(6) . ?
C15 C16 1.525(6) . ?
C18 C20 1.531(6) . ?
C18 C19 1.532(6) . ?
